data_4028358
loop_
_publ_author_name
'Jianhong Chen'
'Weimin Liu'
'Bingjiang Zhou'
'Guangle Niu'
'Hongyan Zhang'
'Jiasheng Wu'
'Ying Wang'
'Weigang Ju'
'Pengfei Wang'

_publ_section_title
;
 Coumarin- and Rhodamine-Fused Deep Red Fluorescent Dyes: Synthesis,
 Photophysical Properties, and Bioimaging in Vitro
;
_journal_name_full 'Journal of Organic Chemistry'
_journal_page_first 6121
_journal_page_last 6130
_journal_paper_doi 10.1021/jo400783x
_journal_volume 78
_journal_year 2013
_chemical_formula_sum 'C33 H33 Cl N2 O10'
_chemical_formula_weight 653.06
_chemical_name_systematic
; 
 ? 
;
_space_group_IT_number 14
_symmetry_cell_setting monoclinic
_symmetry_space_group_name_Hall '-P 2yn'
_symmetry_space_group_name_H-M 'P 1 21/n 1'
_atom_sites_solution_hydrogens geom
_atom_sites_solution_primary direct
_atom_sites_solution_secondary difmap
_audit_creation_method SHELXL-97
_cell_angle_alpha 90.00
_cell_angle_beta 101.51(3)
_cell_angle_gamma 90.00
_cell_formula_units_Z 4
_cell_length_a 12.278(3)
_cell_length_b 14.793(3)
_cell_length_c 16.961(3)
_cell_measurement_reflns_used 8925
_cell_measurement_temperature 173(2)
_cell_measurement_theta_max 27.4827
_cell_measurement_theta_min 1.2252
_cell_volume 3018.6(11)
_computing_cell_refinement 'CrystalClear (Rigaku Inc., 2008)'
_computing_data_collection 'CrystalClear (Rigaku Inc., 2008)'
_computing_data_reduction 'CrystalClear (Rigaku Inc., 2008)'
_computing_molecular_graphics
;
 Mercury: visualization and analysis of crystal structures, C. F. Macrae,
 P. R. Edgington, P. McCabe, E. Pidcock, G. P. Shields, R. Taylor,
 M. Towler and J. van de Streek, J. Appl. Cryst., 39, 453-457, 2006.
;
_computing_publication_material 'SHELX-97 (Sheldrick, 2008)'
_computing_structure_refinement 'SHELX-97 (Sheldrick, 2008)'
_computing_structure_solution 'SHELX-97 (Sheldrick, 2008)'
_diffrn_ambient_temperature 173(2)
_diffrn_detector_area_resol_mean 28.5714
_diffrn_measured_fraction_theta_full 0.998
_diffrn_measured_fraction_theta_max 0.998
_diffrn_measurement_device_type 'Saturn724+ CCD'
_diffrn_measurement_method '\w scans at fixed \c = 45\%'
_diffrn_radiation_monochromator graphite
_diffrn_radiation_source 'fine-focus sealed tube'
_diffrn_radiation_type MoK\a
_diffrn_radiation_wavelength 0.71073
_diffrn_reflns_av_R_equivalents 0.0520
_diffrn_reflns_av_sigmaI/netI 0.0479
_diffrn_reflns_limit_h_max 14
_diffrn_reflns_limit_h_min -9
_diffrn_reflns_limit_k_max 17
_diffrn_reflns_limit_k_min -15
_diffrn_reflns_limit_l_max 20
_diffrn_reflns_limit_l_min -20
_diffrn_reflns_number 16726
_diffrn_reflns_theta_full 25.00
_diffrn_reflns_theta_max 25.00
_diffrn_reflns_theta_min 1.88
_exptl_absorpt_coefficient_mu 0.191
_exptl_absorpt_correction_T_max 1.0000
_exptl_absorpt_correction_T_min 0.5492
_exptl_absorpt_correction_type multi-scan
_exptl_absorpt_process_details 'CrystalClear (Rigaku Inc., 2008)'
_exptl_crystal_colour black
_exptl_crystal_density_diffrn 1.437
_exptl_crystal_description block
_exptl_crystal_F_000 1368
_exptl_crystal_size_max 0.50
_exptl_crystal_size_mid 0.25
_exptl_crystal_size_min 0.15
_refine_diff_density_max 0.545
_refine_diff_density_min -0.314
_refine_diff_density_rms 0.063
_refine_ls_extinction_method none
_refine_ls_goodness_of_fit_ref 1.207
_refine_ls_hydrogen_treatment constr
_refine_ls_matrix_type full
_refine_ls_number_parameters 417
_refine_ls_number_reflns 5310
_refine_ls_number_restraints 0
_refine_ls_restrained_S_all 1.207
_refine_ls_R_factor_all 0.1012
_refine_ls_R_factor_gt 0.0905
_refine_ls_shift/su_max 0.000
_refine_ls_shift/su_mean 0.000
_refine_ls_structure_factor_coef Fsqd
_refine_ls_weighting_details 'calc w=1/[\s^2^(Fo^2^)+(0.0696P)^2^+4.3001P] where P=(Fo^2^+2Fc^2^)/3'
_refine_ls_weighting_scheme calc
_refine_ls_wR_factor_gt 0.2036
_refine_ls_wR_factor_ref 0.2106
_reflns_number_gt 4722
_reflns_number_total 5310
_reflns_threshold_expression >2sigma(I)
_cod_data_source_file jo400783x_si_002.cif
_cod_data_source_block a
_cod_database_code 4028358

loop_
_symmetry_equiv_pos_as_xyz
'x, y, z'
'-x+1/2, y+1/2, -z+1/2'
'-x, -y, -z'
'x-1/2, -y-1/2, z-1/2'

loop_
_atom_site_label
_atom_site_type_symbol
_atom_site_fract_x
_atom_site_fract_y
_atom_site_fract_z
_atom_site_U_iso_or_equiv
_atom_site_adp_type
_atom_site_occupancy
_atom_site_symmetry_multiplicity
_atom_site_calc_flag
_atom_site_refinement_flags
Cl1 Cl 0.20539(10) 0.25390(8) 0.05607(7) 0.0514(3) Uani 1 1 d .
O1 O 0.3120(3) 0.2135(3) 0.0838(2) 0.0847(13) Uani 1 1 d .
O2 O 0.1408(4) 0.1902(3) 0.0024(2) 0.0860(13) Uani 1 1 d .
O3 O 0.2153(3) 0.3357(2) 0.0135(2) 0.0688(10) Uani 1 1 d .
O4 O 0.1528(3) 0.2711(2) 0.1230(2) 0.0647(10) Uani 1 1 d .
O5 O 0.9226(3) 0.5164(2) 0.3385(2) 0.0724(11) Uani 1 1 d .
O6 O 0.8131(3) 0.5772(3) 0.4129(2) 0.0675(10) Uani 1 1 d .
H6 H 0.8295 0.5298 0.4399 0.101 Uiso 1 1 d R
O7 O 1.01182(19) 0.45350(17) 0.09624(15) 0.0320(6) Uani 1 1 d .
O8 O 0.6771(2) 0.56977(19) 0.15934(18) 0.0428(7) Uani 1 1 d .
O9 O 0.6720(2) 0.46213(17) 0.06970(15) 0.0337(6) Uani 1 1 d .
O10 O 0.3790(4) 0.0423(3) 0.0262(2) 0.0819(12) Uani 1 1 d .
H10A H 0.3482 0.0904 0.0366 0.098 Uiso 1 1 d R
H10B H 0.4342 0.0351 0.0639 0.098 Uiso 1 1 d R
N1 N 1.3794(2) 0.5433(2) 0.2102(2) 0.0373(8) Uani 1 1 d .
N2 N 0.6302(3) 0.2100(2) -0.1067(2) 0.0412(8) Uani 1 1 d .
C1 C 1.4929(4) 0.5698(4) 0.3488(3) 0.0698(15) Uani 1 1 d .
H1B H 1.5311 0.5115 0.3504 0.105 Uiso 1 1 calc R
H1A H 1.4259 0.5630 0.3715 0.105 Uiso 1 1 calc R
H1C H 1.5426 0.6142 0.3805 0.105 Uiso 1 1 calc R
C2 C 1.4610(3) 0.6017(3) 0.2631(3) 0.0468(11) Uani 1 1 d .
H2A H 1.4296 0.6634 0.2629 0.056 Uiso 1 1 calc R
H2B H 1.5290 0.6057 0.2403 0.056 Uiso 1 1 calc R
C3 C 1.4313(4) 0.3812(3) 0.2048(3) 0.0596(13) Uani 1 1 d .
H3B H 1.4591 0.3363 0.1713 0.089 Uiso 1 1 calc R
H3A H 1.3566 0.3639 0.2115 0.089 Uiso 1 1 calc R
H3C H 1.4812 0.3841 0.2576 0.089 Uiso 1 1 calc R
C4 C 1.4265(3) 0.4727(3) 0.1647(3) 0.0427(10) Uani 1 1 d .
H4B H 1.5025 0.4908 0.1597 0.051 Uiso 1 1 calc R
H4A H 1.3806 0.4683 0.1098 0.051 Uiso 1 1 calc R
C5 C 1.0808(3) 0.5093(2) 0.1485(2) 0.0304(8) Uani 1 1 d .
C6 C 1.1919(3) 0.4964(3) 0.1526(2) 0.0323(8) Uani 1 1 d .
H6A H 1.2173 0.4509 0.1211 0.039 Uiso 1 1 calc R
C7 C 1.2687(3) 0.5518(3) 0.2042(2) 0.0339(9) Uani 1 1 d .
C8 C 1.2253(3) 0.6174(3) 0.2519(2) 0.0396(10) Uani 1 1 d .
H8 H 1.2753 0.6541 0.2885 0.048 Uiso 1 1 calc R
C9 C 1.1138(3) 0.6283(3) 0.2460(2) 0.0372(9) Uani 1 1 d .
H9 H 1.0880 0.6730 0.2780 0.045 Uiso 1 1 calc R
C10 C 1.0353(3) 0.5751(3) 0.1936(2) 0.0331(8) Uani 1 1 d .
C11 C 0.9198(3) 0.5818(3) 0.1861(2) 0.0315(8) Uani 1 1 d .
C12 C 0.8681(3) 0.6591(3) 0.2234(2) 0.0387(9) Uani 1 1 d .
C13 C 0.8358(3) 0.6561(3) 0.2976(2) 0.0415(10) Uani 1 1 d .
C14 C 0.7767(3) 0.7286(3) 0.3214(3) 0.0445(10) Uani 1 1 d .
H14 H 0.7528 0.7259 0.3713 0.053 Uiso 1 1 calc R
C15 C 0.7528(4) 0.8040(3) 0.2732(3) 0.0529(12) Uani 1 1 d .
H15 H 0.7114 0.8524 0.2894 0.063 Uiso 1 1 calc R
C16 C 0.7895(4) 0.8089(3) 0.2005(3) 0.0480(11) Uani 1 1 d .
H16 H 0.7747 0.8613 0.1677 0.058 Uiso 1 1 calc R
C17 C 0.8471(3) 0.7376(3) 0.1767(3) 0.0415(10) Uani 1 1 d .
H17 H 0.8731 0.7417 0.1277 0.050 Uiso 1 1 calc R
C18 C 0.8609(4) 0.5758(3) 0.3497(3) 0.0463(11) Uani 1 1 d .
C19 C 0.8522(3) 0.5208(2) 0.1340(2) 0.0295(8) Uani 1 1 d .
C20 C 0.7311(3) 0.5220(2) 0.1243(2) 0.0313(8) Uani 1 1 d .
C21 C 0.7211(3) 0.3975(2) 0.0290(2) 0.0300(8) Uani 1 1 d .
C22 C 0.8376(3) 0.3945(3) 0.0378(2) 0.0301(8) Uani 1 1 d .
C23 C 0.9002(3) 0.4576(2) 0.0897(2) 0.0292(8) Uani 1 1 d .
C24 C 0.8823(3) 0.3254(3) -0.0045(2) 0.0344(9) Uani 1 1 d .
H24 H 0.9606 0.3212 0.0006 0.041 Uiso 1 1 calc R
C25 C 0.8157(3) 0.2651(3) -0.0522(2) 0.0344(9) Uani 1 1 d .
C26 C 0.8660(3) 0.1922(3) -0.0959(3) 0.0435(10) Uani 1 1 d .
H26B H 0.9368 0.1717 -0.0619 0.052 Uiso 1 1 calc R
H26A H 0.8826 0.2173 -0.1463 0.052 Uiso 1 1 calc R
C27 C 0.7886(4) 0.1123(3) -0.1157(3) 0.0517(12) Uani 1 1 d .
H27B H 0.8184 0.0702 -0.1515 0.062 Uiso 1 1 calc R
H27A H 0.7838 0.0795 -0.0656 0.062 Uiso 1 1 calc R
C28 C 0.6747(4) 0.1434(3) -0.1564(3) 0.0519(12) Uani 1 1 d .
H28B H 0.6786 0.1708 -0.2090 0.062 Uiso 1 1 calc R
H28A H 0.6241 0.0907 -0.1663 0.062 Uiso 1 1 calc R
C29 C 0.5091(4) 0.2135(3) -0.1159(3) 0.0504(11) Uani 1 1 d .
H29A H 0.4785 0.1517 -0.1261 0.060 Uiso 1 1 calc R
H29B H 0.4778 0.2512 -0.1632 0.060 Uiso 1 1 calc R
C30 C 0.4740(4) 0.2513(3) -0.0433(3) 0.0498(11) Uani 1 1 d .
H30B H 0.4950 0.2085 0.0021 0.060 Uiso 1 1 calc R
H30A H 0.3921 0.2579 -0.0545 0.060 Uiso 1 1 calc R
C31 C 0.5267(3) 0.3418(3) -0.0197(3) 0.0400(10) Uani 1 1 d .
H31A H 0.5131 0.3593 0.0339 0.048 Uiso 1 1 calc R
H31B H 0.4926 0.3881 -0.0590 0.048 Uiso 1 1 calc R
C32 C 0.6507(3) 0.3380(3) -0.0169(2) 0.0331(9) Uani 1 1 d .
C33 C 0.6968(3) 0.2702(3) -0.0600(2) 0.0340(9) Uani 1 1 d .

loop_
_atom_site_aniso_label
_atom_site_aniso_U_11
_atom_site_aniso_U_22
_atom_site_aniso_U_33
_atom_site_aniso_U_23
_atom_site_aniso_U_13
_atom_site_aniso_U_12
Cl1 0.0521(7) 0.0559(7) 0.0463(6) 0.0095(5) 0.0103(5) 0.0138(5)
O1 0.063(2) 0.126(4) 0.065(2) 0.018(2) 0.0136(19) 0.037(2)
O2 0.119(4) 0.072(3) 0.065(2) -0.005(2) 0.013(2) -0.026(2)
O3 0.106(3) 0.051(2) 0.054(2) 0.0057(16) 0.028(2) 0.001(2)
O4 0.074(2) 0.069(2) 0.059(2) 0.0167(18) 0.0311(18) 0.0281(19)
O5 0.100(3) 0.057(2) 0.073(2) 0.0174(18) 0.047(2) 0.031(2)
O6 0.078(2) 0.075(2) 0.058(2) 0.0101(18) 0.0336(19) 0.016(2)
O7 0.0188(12) 0.0356(14) 0.0421(14) -0.0040(12) 0.0078(11) 0.0016(11)
O8 0.0249(13) 0.0457(17) 0.0594(18) -0.0199(14) 0.0117(13) 0.0006(12)
O9 0.0247(13) 0.0338(14) 0.0416(15) -0.0076(12) 0.0042(11) 0.0026(11)
O10 0.098(3) 0.069(3) 0.081(3) -0.021(2) 0.024(2) -0.010(2)
N1 0.0234(16) 0.0416(19) 0.0483(19) 0.0003(16) 0.0104(14) -0.0021(14)
N2 0.0359(18) 0.0393(19) 0.049(2) -0.0131(16) 0.0089(16) -0.0057(15)
C1 0.054(3) 0.077(4) 0.070(3) 0.003(3) -0.009(3) -0.009(3)
C2 0.0237(19) 0.053(3) 0.064(3) -0.007(2) 0.0083(19) -0.0075(19)
C3 0.057(3) 0.061(3) 0.065(3) 0.013(3) 0.021(2) 0.024(3)
C4 0.030(2) 0.046(2) 0.056(3) 0.002(2) 0.0168(19) 0.0025(18)
C5 0.0258(18) 0.030(2) 0.035(2) 0.0031(16) 0.0049(15) 0.0001(15)
C6 0.0278(19) 0.033(2) 0.038(2) 0.0011(17) 0.0114(16) 0.0010(16)
C7 0.0267(19) 0.034(2) 0.042(2) 0.0045(17) 0.0091(16) 0.0005(16)
C8 0.027(2) 0.044(2) 0.047(2) -0.0014(19) 0.0056(17) -0.0049(18)
C9 0.033(2) 0.036(2) 0.043(2) -0.0071(18) 0.0068(17) -0.0018(17)
C10 0.0298(19) 0.033(2) 0.037(2) -0.0014(17) 0.0083(16) 0.0017(16)
C11 0.0275(18) 0.033(2) 0.0354(19) 0.0003(16) 0.0086(16) 0.0018(16)
C12 0.0261(19) 0.046(2) 0.042(2) -0.0075(19) 0.0020(17) -0.0035(17)
C13 0.034(2) 0.045(2) 0.044(2) -0.0099(19) 0.0045(18) -0.0009(18)
C14 0.037(2) 0.047(3) 0.049(2) -0.018(2) 0.0064(19) 0.0041(19)
C15 0.050(3) 0.050(3) 0.056(3) -0.015(2) 0.002(2) 0.010(2)
C16 0.043(2) 0.036(2) 0.063(3) -0.004(2) 0.006(2) 0.0010(19)
C17 0.035(2) 0.034(2) 0.050(2) -0.0018(19) -0.0022(18) -0.0028(18)
C18 0.045(2) 0.044(3) 0.053(3) -0.001(2) 0.017(2) 0.003(2)
C19 0.0247(18) 0.030(2) 0.0349(19) 0.0037(16) 0.0096(15) 0.0014(15)
C20 0.0254(18) 0.030(2) 0.039(2) -0.0021(17) 0.0052(16) 0.0000(16)
C21 0.0282(19) 0.030(2) 0.0332(19) 0.0018(16) 0.0098(15) 0.0056(15)
C22 0.0294(19) 0.031(2) 0.0306(18) 0.0040(16) 0.0080(15) 0.0029(16)
C23 0.0280(18) 0.0295(19) 0.0304(19) 0.0045(15) 0.0067(15) 0.0016(15)
C24 0.0287(19) 0.037(2) 0.038(2) -0.0022(17) 0.0095(16) 0.0044(17)
C25 0.035(2) 0.033(2) 0.036(2) -0.0007(17) 0.0087(17) 0.0001(17)
C26 0.040(2) 0.041(2) 0.053(3) -0.006(2) 0.017(2) -0.0004(19)
C27 0.054(3) 0.041(2) 0.063(3) -0.016(2) 0.021(2) -0.003(2)
C28 0.049(3) 0.047(3) 0.061(3) -0.019(2) 0.015(2) -0.009(2)
C29 0.039(2) 0.052(3) 0.060(3) -0.017(2) 0.009(2) -0.012(2)
C30 0.039(2) 0.049(3) 0.063(3) -0.010(2) 0.012(2) -0.009(2)
C31 0.0260(19) 0.047(2) 0.045(2) -0.0020(19) 0.0039(17) -0.0013(17)
C32 0.033(2) 0.032(2) 0.034(2) 0.0003(16) 0.0055(16) -0.0028(16)
C33 0.033(2) 0.033(2) 0.036(2) 0.0009(17) 0.0080(16) -0.0006(16)

loop_
_atom_type_symbol
_atom_type_description
_atom_type_scat_dispersion_real
_atom_type_scat_dispersion_imag
_atom_type_scat_source
C C 0.0033 0.0016 'International Tables Vol C Tables 4.2.6.8 and 6.1.1.4'
H H 0.0000 0.0000 'International Tables Vol C Tables 4.2.6.8 and 6.1.1.4'
N N 0.0061 0.0033 'International Tables Vol C Tables 4.2.6.8 and 6.1.1.4'
O O 0.0106 0.0060 'International Tables Vol C Tables 4.2.6.8 and 6.1.1.4'
Cl Cl 0.1484 0.1585 'International Tables Vol C Tables 4.2.6.8 and 6.1.1.4'

loop_
_geom_angle_atom_site_label_1
_geom_angle_atom_site_label_2
_geom_angle_atom_site_label_3
_geom_angle
O3 Cl1 O1 110.9(3)
O3 Cl1 O2 109.2(2)
O1 Cl1 O2 106.7(3)
O3 Cl1 O4 110.3(2)
O1 Cl1 O4 109.9(2)
O2 Cl1 O4 109.8(3)
C18 O6 H6 109.5
C23 O7 C5 120.7(3)
C20 O9 C21 123.7(3)
H10A O10 H10B 106.0
C7 N1 C4 121.3(3)
C7 N1 C2 122.7(3)
C4 N1 C2 116.0(3)
C33 N2 C29 121.5(3)
C33 N2 C28 121.7(3)
C29 N2 C28 116.6(3)
C2 C1 H1B 109.5
C2 C1 H1A 109.5
H1B C1 H1A 109.5
C2 C1 H1C 109.5
H1B C1 H1C 109.5
H1A C1 H1C 109.5
N1 C2 C1 114.6(4)
N1 C2 H2A 108.6
C1 C2 H2A 108.6
N1 C2 H2B 108.6
C1 C2 H2B 108.6
H2A C2 H2B 107.6
C4 C3 H3B 109.5
C4 C3 H3A 109.5
H3B C3 H3A 109.5
C4 C3 H3C 109.5
H3B C3 H3C 109.5
H3A C3 H3C 109.5
N1 C4 C3 112.4(4)
N1 C4 H4B 109.1
C3 C4 H4B 109.1
N1 C4 H4A 109.1
C3 C4 H4A 109.1
H4B C4 H4A 107.9
C6 C5 O7 115.5(3)
C6 C5 C10 124.4(3)
O7 C5 C10 120.1(3)
C5 C6 C7 119.1(4)
C5 C6 H6A 120.4
C7 C6 H6A 120.4
N1 C7 C6 122.0(4)
N1 C7 C8 120.2(3)
C6 C7 C8 117.8(3)
C9 C8 C7 121.3(4)
C9 C8 H8 119.4
C7 C8 H8 119.4
C8 C9 C10 122.0(4)
C8 C9 H9 119.0
C10 C9 H9 119.0
C11 C10 C9 124.6(4)
C11 C10 C5 120.0(3)
C9 C10 C5 115.4(3)
C10 C11 C19 118.0(3)
C10 C11 C12 121.2(3)
C19 C11 C12 120.3(3)
C13 C12 C17 118.9(4)
C13 C12 C11 125.1(4)
C17 C12 C11 116.0(4)
C12 C13 C14 119.6(4)
C12 C13 C18 120.1(4)
C14 C13 C18 120.3(4)
C15 C14 C13 120.7(4)
C15 C14 H14 119.7
C13 C14 H14 119.7
C14 C15 C16 119.9(4)
C14 C15 H15 120.1
C16 C15 H15 120.1
C17 C16 C15 119.7(4)
C17 C16 H16 120.2
C15 C16 H16 120.2
C16 C17 C12 121.2(4)
C16 C17 H17 119.4
C12 C17 H17 119.4
O5 C18 O6 122.5(4)
O5 C18 C13 123.9(4)
O6 C18 C13 113.5(4)
C23 C19 C11 120.3(3)
C23 C19 C20 118.4(3)
C11 C19 C20 121.3(3)
O8 C20 O9 116.2(3)
O8 C20 C19 126.8(3)
O9 C20 C19 117.0(3)
C32 C21 O9 116.1(3)
C32 C21 C22 123.7(3)
O9 C21 C22 120.2(3)
C23 C22 C21 117.6(3)
C23 C22 C24 125.2(3)
C21 C22 C24 117.1(3)
O7 C23 C19 120.9(3)
O7 C23 C22 116.2(3)
C19 C23 C22 122.9(3)
C25 C24 C22 121.6(4)
C25 C24 H24 119.2
C22 C24 H24 119.2
C24 C25 C33 119.9(4)
C24 C25 C26 120.3(3)
C33 C25 C26 119.9(3)
C25 C26 C27 111.6(3)
C25 C26 H26B 109.3
C27 C26 H26B 109.3
C25 C26 H26A 109.3
C27 C26 H26A 109.3
H26B C26 H26A 108.0
C28 C27 C26 110.4(4)
C28 C27 H27B 109.6
C26 C27 H27B 109.6
C28 C27 H27A 109.6
C26 C27 H27A 109.6
H27B C27 H27A 108.1
N2 C28 C27 111.1(4)
N2 C28 H28B 109.4
C27 C28 H28B 109.4
N2 C28 H28A 109.4
C27 C28 H28A 109.4
H28B C28 H28A 108.0
N2 C29 C30 112.3(3)
N2 C29 H29A 109.2
C30 C29 H29A 109.2
N2 C29 H29B 109.2
C30 C29 H29B 109.2
H29A C29 H29B 107.9
C29 C30 C31 112.0(4)
C29 C30 H30B 109.2
C31 C30 H30B 109.2
C29 C30 H30A 109.2
C31 C30 H30A 109.2
H30B C30 H30A 107.9
C30 C31 C32 110.6(3)
C30 C31 H31A 109.5
C32 C31 H31A 109.5
C30 C31 H31B 109.5
C32 C31 H31B 109.5
H31A C31 H31B 108.1
C21 C32 C33 118.4(3)
C21 C32 C31 120.9(3)
C33 C32 C31 120.7(3)
N2 C33 C32 120.5(3)
N2 C33 C25 120.2(3)
C32 C33 C25 119.3(3)

loop_
_geom_bond_atom_site_label_1
_geom_bond_atom_site_label_2
_geom_bond_distance
Cl1 O3 1.427(3)
Cl1 O1 1.431(4)
Cl1 O2 1.434(4)
Cl1 O4 1.437(3)
O5 C18 1.200(5)
O6 C18 1.321(5)
O6 H6 0.8399
O7 C23 1.354(4)
O7 C5 1.373(4)
O8 C20 1.204(4)
O9 C20 1.378(4)
O9 C21 1.385(4)
O10 H10A 0.8400
O10 H10B 0.8401
N1 C7 1.348(5)
N1 C4 1.482(5)
N1 C2 1.483(5)
N2 C33 1.352(5)
N2 C29 1.465(5)
N2 C28 1.471(5)
C1 C2 1.505(7)
C1 H1B 0.9800
C1 H1A 0.9800
C1 H1C 0.9800
C2 H2A 0.9900
C2 H2B 0.9900
C3 C4 1.511(6)
C3 H3B 0.9800
C3 H3A 0.9800
C3 H3C 0.9800
C4 H4B 0.9900
C4 H4A 0.9900
C5 C6 1.365(5)
C5 C10 1.420(5)
C6 C7 1.413(5)
C6 H6A 0.9500
C7 C8 1.433(6)
C8 C9 1.363(5)
C8 H8 0.9500
C9 C10 1.412(5)
C9 H9 0.9500
C10 C11 1.402(5)
C11 C19 1.411(5)
C11 C12 1.507(5)
C12 C13 1.394(6)
C12 C17 1.401(6)
C13 C14 1.399(6)
C13 C18 1.476(6)
C14 C15 1.379(6)
C14 H14 0.9500
C15 C16 1.396(7)
C15 H15 0.9500
C16 C17 1.375(6)
C16 H16 0.9500
C17 H17 0.9500
C19 C23 1.400(5)
C19 C20 1.464(5)
C21 C32 1.364(5)
C21 C22 1.408(5)
C22 C23 1.402(5)
C22 C24 1.422(5)
C24 C25 1.361(5)
C24 H24 0.9500
C25 C33 1.441(5)
C25 C26 1.509(5)
C26 C27 1.512(6)
C26 H26B 0.9900
C26 H26A 0.9900
C27 C28 1.502(6)
C27 H27B 0.9900
C27 H27A 0.9900
C28 H28B 0.9900
C28 H28A 0.9900
C29 C30 1.491(6)
C29 H29A 0.9900
C29 H29B 0.9900
C30 C31 1.506(6)
C30 H30B 0.9900
C30 H30A 0.9900
C31 C32 1.514(5)
C31 H31A 0.9900
C31 H31B 0.9900
C32 C33 1.425(5)

loop_
_geom_hbond_atom_site_label_D
_geom_hbond_atom_site_label_H
_geom_hbond_atom_site_label_A
_geom_hbond_distance_DH
_geom_hbond_distance_HA
_geom_hbond_distance_DA
_geom_hbond_angle_DHA
_geom_hbond_site_symmetry_A
O6 H6 O10 0.84 1.82 2.619(5) 159.4 4_666
O10 H10A O1 0.84 2.07 2.891(6) 164.7 .
O10 H10B O5 0.84 2.18 3.019(6) 179.9 2_645

loop_
_geom_torsion_atom_site_label_1
_geom_torsion_atom_site_label_2
_geom_torsion_atom_site_label_3
_geom_torsion_atom_site_label_4
_geom_torsion
C7 N1 C2 C1 85.5(5)
C4 N1 C2 C1 -93.2(5)
C7 N1 C4 C3 -80.3(5)
C2 N1 C4 C3 98.5(4)
C23 O7 C5 C6 177.3(3)
C23 O7 C5 C10 -3.0(5)
O7 C5 C6 C7 179.2(3)
C10 C5 C6 C7 -0.4(6)
C4 N1 C7 C6 -2.3(6)
C2 N1 C7 C6 179.0(4)
C4 N1 C7 C8 176.7(4)
C2 N1 C7 C8 -2.0(6)
C5 C6 C7 N1 -179.1(4)
C5 C6 C7 C8 1.8(5)
N1 C7 C8 C9 178.9(4)
C6 C7 C8 C9 -2.1(6)
C7 C8 C9 C10 0.8(6)
C8 C9 C10 C11 178.6(4)
C8 C9 C10 C5 0.6(6)
C6 C5 C10 C11 -178.9(4)
O7 C5 C10 C11 1.4(5)
C6 C5 C10 C9 -0.8(6)
O7 C5 C10 C9 179.5(3)
C9 C10 C11 C19 -177.0(4)
C5 C10 C11 C19 0.9(5)
C9 C10 C11 C12 11.2(6)
C5 C10 C11 C12 -170.9(3)
C10 C11 C12 C13 -96.9(5)
C19 C11 C12 C13 91.5(5)
C10 C11 C12 C17 86.4(5)
C19 C11 C12 C17 -85.2(4)
C17 C12 C13 C14 4.2(6)
C11 C12 C13 C14 -172.4(4)
C17 C12 C13 C18 -177.5(4)
C11 C12 C13 C18 5.9(6)
C12 C13 C14 C15 -1.7(6)
C18 C13 C14 C15 -180.0(4)
C13 C14 C15 C16 -1.2(6)
C14 C15 C16 C17 1.5(7)
C15 C16 C17 C12 1.2(6)
C13 C12 C17 C16 -4.0(6)
C11 C12 C17 C16 172.9(4)
C12 C13 C18 O5 11.5(7)
C14 C13 C18 O5 -170.2(5)
C12 C13 C18 O6 -171.7(4)
C14 C13 C18 O6 6.6(6)
C10 C11 C19 C23 -1.8(5)
C12 C11 C19 C23 170.1(3)
C10 C11 C19 C20 178.5(3)
C12 C11 C19 C20 -9.5(5)
C21 O9 C20 O8 -174.6(3)
C21 O9 C20 C19 5.0(5)
C23 C19 C20 O8 177.6(4)
C11 C19 C20 O8 -2.7(6)
C23 C19 C20 O9 -2.0(5)
C11 C19 C20 O9 177.6(3)
C20 O9 C21 C32 173.9(3)
C20 O9 C21 C22 -4.7(5)
C32 C21 C22 C23 -177.3(3)
O9 C21 C22 C23 1.1(5)
C32 C21 C22 C24 0.4(5)
O9 C21 C22 C24 178.9(3)
C5 O7 C23 C19 2.1(5)
C5 O7 C23 C22 -176.7(3)
C11 C19 C23 O7 0.3(5)
C20 C19 C23 O7 180.0(3)
C11 C19 C23 C22 179.0(3)
C20 C19 C23 C22 -1.3(5)
C21 C22 C23 O7 -179.4(3)
C24 C22 C23 O7 3.0(5)
C21 C22 C23 C19 1.8(5)
C24 C22 C23 C19 -175.8(3)
C23 C22 C24 C25 178.2(4)
C21 C22 C24 C25 0.6(5)
C22 C24 C25 C33 -0.5(6)
C22 C24 C25 C26 -179.6(4)
C24 C25 C26 C27 156.2(4)
C33 C25 C26 C27 -22.9(5)
C25 C26 C27 C28 50.4(5)
C33 N2 C28 C27 34.4(6)
C29 N2 C28 C27 -151.1(4)
C26 C27 C28 N2 -56.1(5)
C33 N2 C29 C30 -29.5(6)
C28 N2 C29 C30 156.0(4)
N2 C29 C30 C31 53.3(5)
C29 C30 C31 C32 -48.7(5)
O9 C21 C32 C33 179.9(3)
C22 C21 C32 C33 -1.6(6)
O9 C21 C32 C31 -2.2(5)
C22 C21 C32 C31 176.3(4)
C30 C31 C32 C21 -156.2(4)
C30 C31 C32 C33 21.6(5)
C29 N2 C33 C32 1.4(6)
C28 N2 C33 C32 175.6(4)
C29 N2 C33 C25 -180.0(4)
C28 N2 C33 C25 -5.7(6)
C21 C32 C33 N2 -179.7(4)
C31 C32 C33 N2 2.4(6)
C21 C32 C33 C25 1.7(5)
C31 C32 C33 C25 -176.2(4)
C24 C25 C33 N2 -179.4(4)
C26 C25 C33 N2 -0.2(6)
C24 C25 C33 C32 -0.7(6)
C26 C25 C33 C32 178.5(3)
